data_4117681
loop_
_publ_author_name
'Abel Ros'
'Roc\'io L\'opez-Rodr\'iguez'
'Beatriz Estepa'
'Eleuterio \'Alvarez'
'Rosario Fern\'andez'
'Jos\'e M. Lassaletta'

_publ_contact_author_address
;
  Dr. Jos\'e M. Lassaletta
     Instituto de Investigaciones Qu\'imicas, C.S.I.C-Universidad de Sevilla,
     Avd. Am\'erico Vespucio, 49., Isla de la Cartuja, E-41092 Sevilla,  Spain  
;
_publ_contact_author_email jmlassa@iiq.csic.es
_publ_contact_author_fax '+34 954 460565'
_publ_contact_author_name 'Dr. Jos\'e M. Lassaletta'
_publ_contact_author_phone '+34 954 489563'
_publ_section_title
;
 Hydrazone as the directing Group for Ir-Catalyzed Arene Diborylations and
 Sequential Functionalizations
;
_journal_name_full 'Journal of the American Chemical Society'
_journal_page_first 4573
_journal_page_last 4576
_journal_paper_doi 10.1021/ja300308c
_journal_volume 134
_journal_year 2012
_chemical_formula_moiety 'C16 H25 B N2 O3'
_chemical_formula_sum 'C16 H25 B N2 O3'
_chemical_formula_weight 304.19
_chemical_name_systematic
; 
 ? 
;
_space_group_IT_number 2
_symmetry_cell_setting triclinic
_symmetry_space_group_name_Hall '-P 1'
_symmetry_space_group_name_H-M 'P -1'
_atom_sites_solution_hydrogens geom
_atom_sites_solution_primary direct
_atom_sites_solution_secondary difmap
_audit_creation_method SHELXL-97
_cell_angle_alpha 78.2360(10)
_cell_angle_beta 85.0880(10)
_cell_angle_gamma 68.2820(9)
_cell_formula_units_Z 2
_cell_length_a 9.2419(5)
_cell_length_b 9.6877(6)
_cell_length_c 10.6092(6)
_cell_measurement_reflns_used 9895
_cell_measurement_temperature 173(2)
_cell_measurement_theta_max 30.50
_cell_measurement_theta_min 2.64
_cell_volume 863.86(9)
_computing_cell_refinement 'APEX2 Software Suite (Bruker, 2007)'
_computing_data_collection 'APEX2 Software Suite (Bruker, 2007)'
_computing_data_reduction 'APEX2 Software Suite (Bruker, 2007)'
_computing_molecular_graphics 'SHELXTL (Sheldrick, 2008)'
_computing_publication_material 'SHELXTL and publCIF (Westrip, 2010)'
_computing_structure_refinement 'SHELXL97 (Sheldrick, 2008)'
_computing_structure_solution 'SIR2002 (Burla et al., 2003)'
_diffrn_ambient_temperature 173(2)
_diffrn_detector_area_resol_mean 8.26
_diffrn_measured_fraction_theta_full 0.994
_diffrn_measured_fraction_theta_max 0.994
_diffrn_measurement_device_type
;
 Bruker-Nonius X8kappa APEX II CCD area detector
;
_diffrn_measurement_method 'phi and omega scans with narrow frames'
_diffrn_radiation_monochromator graphite
_diffrn_radiation_source 'fine-focus sealed tube'
_diffrn_radiation_type MoK\a
_diffrn_radiation_wavelength 0.71073
_diffrn_reflns_av_R_equivalents 0.0207
_diffrn_reflns_av_sigmaI/netI 0.0142
_diffrn_reflns_limit_h_max 11
_diffrn_reflns_limit_h_min -13
_diffrn_reflns_limit_k_max 13
_diffrn_reflns_limit_k_min -13
_diffrn_reflns_limit_l_max 15
_diffrn_reflns_limit_l_min -12
_diffrn_reflns_number 29388
_diffrn_reflns_theta_full 30.57
_diffrn_reflns_theta_max 30.57
_diffrn_reflns_theta_min 1.96
_diffrn_standards_decay_% 0
_exptl_absorpt_coefficient_mu 0.079
_exptl_absorpt_correction_T_max 0.9651
_exptl_absorpt_correction_T_min 0.9564
_exptl_absorpt_correction_type multi-scan
_exptl_absorpt_process_details
;
program SADABS, Bruker (2001).
;
_exptl_crystal_colour colourless
_exptl_crystal_density_diffrn 1.169
_exptl_crystal_description block
_exptl_crystal_F_000 328
_exptl_crystal_size_max 0.50
_exptl_crystal_size_mid 0.48
_exptl_crystal_size_min 0.45
_refine_diff_density_max 0.394
_refine_diff_density_min -0.546
_refine_diff_density_rms 0.043
_refine_ls_extinction_method none
_refine_ls_goodness_of_fit_ref 1.047
_refine_ls_hydrogen_treatment constr
_refine_ls_matrix_type full
_refine_ls_number_parameters 206
_refine_ls_number_reflns 5171
_refine_ls_number_restraints 0
_refine_ls_restrained_S_all 1.047
_refine_ls_R_factor_all 0.0616
_refine_ls_R_factor_gt 0.0516
_refine_ls_shift/su_max 0.000
_refine_ls_shift/su_mean 0.000
_refine_ls_structure_factor_coef Fsqd
_refine_ls_weighting_details 'calc w=1/[\s^2^(Fo^2^)+(0.0714P)^2^+0.2625P] where P=(Fo^2^+2Fc^2^)/3'
_refine_ls_weighting_scheme calc
_refine_ls_wR_factor_gt 0.1384
_refine_ls_wR_factor_ref 0.1487
_reflns_number_gt 4295
_reflns_number_total 5171
_reflns_threshold_expression >2sigma(I)
_cod_data_source_file ja300308c_si_001_2.cif
_cod_data_source_block 4b
_cod_database_code 4117681

loop_
_symmetry_equiv_pos_as_xyz
'x, y, z'
'-x, -y, -z'

loop_
_atom_site_label
_atom_site_type_symbol
_atom_site_fract_x
_atom_site_fract_y
_atom_site_fract_z
_atom_site_U_iso_or_equiv
_atom_site_adp_type
_atom_site_occupancy
_atom_site_symmetry_multiplicity
_atom_site_calc_flag
_atom_site_refinement_flags
O1 O -0.28314(11) 0.66100(10) 0.46391(9) 0.0401(2) Uani 1 1 d .
O2 O 0.07886(9) 0.15607(8) 0.34596(8) 0.03015(18) Uani 1 1 d .
O3 O 0.25666(10) 0.20370(9) 0.19796(9) 0.0371(2) Uani 1 1 d .
N1 N 0.19774(14) 0.64029(12) -0.00172(10) 0.0389(2) Uani 1 1 d .
N2 N 0.31589(18) 0.61392(15) -0.09113(13) 0.0565(4) Uani 1 1 d .
C1 C 0.17198(14) 0.52758(13) 0.07125(11) 0.0318(2) Uani 1 1 d .
H1 H 0.2284 0.4274 0.0580 0.038 Uiso 1 1 calc R
C2 C 0.05489(12) 0.55528(12) 0.17476(10) 0.0273(2) Uani 1 1 d .
C3 C 0.03060(12) 0.43593(11) 0.26370(10) 0.0261(2) Uani 1 1 d .
C4 C -0.08261(12) 0.46969(12) 0.36177(10) 0.0274(2) Uani 1 1 d .
H4 H -0.0995 0.3895 0.4215 0.033 Uiso 1 1 calc R
C5 C -0.16971(12) 0.61795(12) 0.37251(10) 0.0295(2) Uani 1 1 d .
C6 C -0.14357(14) 0.73571(12) 0.28533(12) 0.0331(2) Uani 1 1 d .
H6 H -0.2017 0.8377 0.2928 0.040 Uiso 1 1 calc R
C7 C -0.03419(14) 0.70454(12) 0.18888(11) 0.0311(2) Uani 1 1 d .
H7 H -0.0182 0.7860 0.1301 0.037 Uiso 1 1 calc R
C8 C -0.31647(16) 0.54414(16) 0.55088(13) 0.0412(3) Uani 1 1 d .
H8A H -0.3497 0.4851 0.5026 0.062 Uiso 1 1 calc R
H8B H -0.3999 0.5887 0.6104 0.062 Uiso 1 1 calc R
H8C H -0.2228 0.4779 0.5998 0.062 Uiso 1 1 calc R
C9 C 0.38481(18) 0.46665(16) -0.12631(13) 0.0457(3) Uani 1 1 d .
H9A H 0.4407 0.3926 -0.0525 0.069 Uiso 1 1 calc R
H9B H 0.4578 0.4705 -0.1984 0.069 Uiso 1 1 calc R
H9C H 0.3027 0.4369 -0.1519 0.069 Uiso 1 1 calc R
C10 C 0.3020(2) 0.74407(19) -0.18867(15) 0.0544(4) Uani 1 1 d .
H10A H 0.2380 0.7469 -0.2589 0.082 Uiso 1 1 calc R
H10B H 0.4057 0.7387 -0.2222 0.082 Uiso 1 1 calc R
H10C H 0.2528 0.8357 -0.1518 0.082 Uiso 1 1 calc R
C11 C 0.20556(14) 0.01115(11) 0.34573(11) 0.0308(2) Uani 1 1 d .
C12 C 0.28955(13) 0.04150(12) 0.21587(11) 0.0322(2) Uani 1 1 d .
C13 C 0.30361(19) -0.01830(16) 0.46301(13) 0.0486(3) Uani 1 1 d .
H13A H 0.3445 0.0629 0.4566 0.073 Uiso 1 1 calc R
H13B H 0.3905 -0.1153 0.4670 0.073 Uiso 1 1 calc R
H13C H 0.2391 -0.0215 0.5411 0.073 Uiso 1 1 calc R
C14 C 0.1361(2) -0.10967(16) 0.35551(17) 0.0533(4) Uani 1 1 d .
H14A H 0.0906 -0.1260 0.4416 0.080 Uiso 1 1 calc R
H14B H 0.2178 -0.2041 0.3405 0.080 Uiso 1 1 calc R
H14C H 0.0548 -0.0771 0.2908 0.080 Uiso 1 1 calc R
C15 C 0.21856(19) 0.01652(18) 0.10234(13) 0.0502(4) Uani 1 1 d .
H15A H 0.1050 0.0661 0.1055 0.075 Uiso 1 1 calc R
H15B H 0.2457 -0.0922 0.1066 0.075 Uiso 1 1 calc R
H15C H 0.2592 0.0595 0.0218 0.075 Uiso 1 1 calc R
C16 C 0.46479(16) -0.03909(16) 0.21771(15) 0.0475(3) Uani 1 1 d .
H16A H 0.5086 -0.0128 0.1328 0.071 Uiso 1 1 calc R
H16B H 0.4897 -0.1486 0.2389 0.071 Uiso 1 1 calc R
H16C H 0.5094 -0.0079 0.2826 0.071 Uiso 1 1 calc R
B1 B 0.12394(14) 0.26415(13) 0.26673(11) 0.0276(2) Uani 1 1 d .

loop_
_atom_site_aniso_label
_atom_site_aniso_U_11
_atom_site_aniso_U_22
_atom_site_aniso_U_33
_atom_site_aniso_U_23
_atom_site_aniso_U_13
_atom_site_aniso_U_12
O1 0.0379(5) 0.0316(4) 0.0418(5) -0.0067(3) 0.0108(4) -0.0047(4)
O2 0.0327(4) 0.0226(3) 0.0323(4) -0.0041(3) 0.0096(3) -0.0095(3)
O3 0.0340(4) 0.0234(4) 0.0433(5) 0.0025(3) 0.0137(3) -0.0060(3)
N1 0.0481(6) 0.0335(5) 0.0345(5) -0.0015(4) 0.0083(4) -0.0183(5)
N2 0.0720(9) 0.0431(6) 0.0490(7) -0.0031(5) 0.0265(6) -0.0233(6)
C1 0.0375(5) 0.0270(5) 0.0281(5) -0.0009(4) 0.0017(4) -0.0114(4)
C2 0.0296(5) 0.0248(5) 0.0258(5) 0.0000(4) -0.0034(4) -0.0095(4)
C3 0.0260(4) 0.0230(4) 0.0267(4) -0.0015(3) -0.0011(4) -0.0073(4)
C4 0.0266(5) 0.0245(4) 0.0283(5) -0.0012(4) -0.0007(4) -0.0077(4)
C5 0.0266(5) 0.0278(5) 0.0296(5) -0.0045(4) -0.0006(4) -0.0052(4)
C6 0.0346(5) 0.0229(5) 0.0362(6) -0.0032(4) -0.0035(4) -0.0047(4)
C7 0.0360(5) 0.0234(5) 0.0304(5) 0.0014(4) -0.0042(4) -0.0091(4)
C8 0.0394(6) 0.0423(7) 0.0416(6) -0.0098(5) 0.0109(5) -0.0157(5)
C9 0.0493(7) 0.0468(7) 0.0372(6) -0.0074(5) 0.0102(5) -0.0156(6)
C10 0.0662(10) 0.0510(8) 0.0457(8) 0.0049(6) 0.0118(7) -0.0310(8)
C11 0.0388(6) 0.0207(4) 0.0294(5) -0.0035(4) 0.0081(4) -0.0091(4)
C12 0.0334(5) 0.0242(5) 0.0313(5) -0.0018(4) 0.0082(4) -0.0054(4)
C13 0.0616(9) 0.0353(6) 0.0333(6) -0.0016(5) -0.0061(6) -0.0010(6)
C14 0.0710(10) 0.0322(6) 0.0633(9) -0.0162(6) 0.0290(8) -0.0287(7)
C15 0.0561(8) 0.0532(8) 0.0319(6) -0.0120(6) 0.0040(6) -0.0077(7)
C16 0.0354(6) 0.0356(6) 0.0563(8) -0.0027(6) 0.0114(6) -0.0011(5)
B1 0.0279(5) 0.0241(5) 0.0280(5) -0.0008(4) 0.0021(4) -0.0086(4)

loop_
_atom_type_symbol
_atom_type_description
_atom_type_scat_dispersion_real
_atom_type_scat_dispersion_imag
_atom_type_scat_source
C C 0.0033 0.0016 'International Tables Vol C Tables 4.2.6.8 and 6.1.1.4'
H H 0.0000 0.0000 'International Tables Vol C Tables 4.2.6.8 and 6.1.1.4'
B B 0.0013 0.0007 'International Tables Vol C Tables 4.2.6.8 and 6.1.1.4'
N N 0.0061 0.0033 'International Tables Vol C Tables 4.2.6.8 and 6.1.1.4'
O O 0.0106 0.0060 'International Tables Vol C Tables 4.2.6.8 and 6.1.1.4'

loop_
_geom_angle_atom_site_label_1
_geom_angle_atom_site_label_2
_geom_angle_atom_site_label_3
_geom_angle
C5 O1 C8 117.01(9)
B1 O2 C11 107.08(8)
B1 O3 C12 107.11(8)
C1 N1 N2 119.58(11)
N1 N2 C10 112.99(13)
N1 N2 C9 119.95(11)
C10 N2 C9 118.21(12)
N1 C1 C2 119.52(10)
N1 C1 H1 120.2
C2 C1 H1 120.2
C7 C2 C3 118.30(10)
C7 C2 C1 119.75(10)
C3 C2 C1 121.93(9)
C4 C3 C2 119.31(9)
C4 C3 B1 115.37(9)
C2 C3 B1 125.29(9)
C5 C4 C3 121.09(10)
C5 C4 H4 119.5
C3 C4 H4 119.5
O1 C5 C4 124.96(10)
O1 C5 C6 115.67(10)
C4 C5 C6 119.37(10)
C7 C6 C5 120.19(10)
C7 C6 H6 119.9
C5 C6 H6 119.9
C6 C7 C2 121.74(10)
C6 C7 H7 119.1
C2 C7 H7 119.1
O1 C8 H8A 109.5
O1 C8 H8B 109.5
H8A C8 H8B 109.5
O1 C8 H8C 109.5
H8A C8 H8C 109.5
H8B C8 H8C 109.5
N2 C9 H9A 109.5
N2 C9 H9B 109.5
H9A C9 H9B 109.5
N2 C9 H9C 109.5
H9A C9 H9C 109.5
H9B C9 H9C 109.5
N2 C10 H10A 109.5
N2 C10 H10B 109.5
H10A C10 H10B 109.5
N2 C10 H10C 109.5
H10A C10 H10C 109.5
H10B C10 H10C 109.5
O2 C11 C14 108.47(11)
O2 C11 C13 106.60(9)
C14 C11 C13 110.56(12)
O2 C11 C12 102.23(8)
C14 C11 C12 114.51(10)
C13 C11 C12 113.70(11)
O3 C12 C16 107.99(10)
O3 C12 C15 106.78(10)
C16 C12 C15 111.12(11)
O3 C12 C11 102.14(8)
C16 C12 C11 114.72(10)
C15 C12 C11 113.25(11)
C11 C13 H13A 109.5
C11 C13 H13B 109.5
H13A C13 H13B 109.5
C11 C13 H13C 109.5
H13A C13 H13C 109.5
H13B C13 H13C 109.5
C11 C14 H14A 109.5
C11 C14 H14B 109.5
H14A C14 H14B 109.5
C11 C14 H14C 109.5
H14A C14 H14C 109.5
H14B C14 H14C 109.5
C12 C15 H15A 109.5
C12 C15 H15B 109.5
H15A C15 H15B 109.5
C12 C15 H15C 109.5
H15A C15 H15C 109.5
H15B C15 H15C 109.5
C12 C16 H16A 109.5
C12 C16 H16B 109.5
H16A C16 H16B 109.5
C12 C16 H16C 109.5
H16A C16 H16C 109.5
H16B C16 H16C 109.5
O3 B1 O2 112.79(9)
O3 B1 C3 126.20(9)
O2 B1 C3 120.98(9)

loop_
_geom_bond_atom_site_label_1
_geom_bond_atom_site_label_2
_geom_bond_distance
O1 C5 1.3713(13)
O1 C8 1.4183(15)
O2 B1 1.3713(13)
O2 C11 1.4582(13)
O3 B1 1.3672(14)
O3 C12 1.4602(13)
N1 C1 1.2900(14)
N1 N2 1.3684(16)
N2 C10 1.4310(18)
N2 C9 1.4437(19)
C1 C2 1.4665(15)
C1 H1 0.9500
C2 C7 1.4061(15)
C2 C3 1.4102(14)
C3 C4 1.4082(14)
C3 B1 1.5605(15)
C4 C5 1.3854(14)
C4 H4 0.9500
C5 C6 1.3967(15)
C6 C7 1.3723(16)
C6 H6 0.9500
C7 H7 0.9500
C8 H8A 0.9800
C8 H8B 0.9800
C8 H8C 0.9800
C9 H9A 0.9800
C9 H9B 0.9800
C9 H9C 0.9800
C10 H10A 0.9800
C10 H10B 0.9800
C10 H10C 0.9800
C11 C14 1.5128(18)
C11 C13 1.5191(19)
C11 C12 1.5517(15)
C12 C16 1.5154(17)
C12 C15 1.5203(19)
C13 H13A 0.9800
C13 H13B 0.9800
C13 H13C 0.9800
C14 H14A 0.9800
C14 H14B 0.9800
C14 H14C 0.9800
C15 H15A 0.9800
C15 H15B 0.9800
C15 H15C 0.9800
C16 H16A 0.9800
C16 H16B 0.9800
C16 H16C 0.9800

loop_
_geom_hbond_atom_site_label_D
_geom_hbond_atom_site_label_H
_geom_hbond_atom_site_label_A
_geom_hbond_distance_DH
_geom_hbond_distance_HA
_geom_hbond_distance_DA
_geom_hbond_angle_DHA
C1 H1 O3 0.95 2.30 2.9846(14) 128.1
C4 H4 O2 0.95 2.50 2.8802(13) 104.2

loop_
_geom_torsion_atom_site_label_1
_geom_torsion_atom_site_label_2
_geom_torsion_atom_site_label_3
_geom_torsion_atom_site_label_4
_geom_torsion
C1 N1 N2 C10 162.36(14)
C1 N1 N2 C9 15.5(2)
N2 N1 C1 C2 174.47(12)
N1 C1 C2 C7 3.59(17)
N1 C1 C2 C3 -174.88(11)
C7 C2 C3 C4 0.92(16)
C1 C2 C3 C4 179.41(10)
C7 C2 C3 B1 -176.94(10)
C1 C2 C3 B1 1.55(17)
C2 C3 C4 C5 -0.31(16)
B1 C3 C4 C5 177.76(10)
C8 O1 C5 C4 -2.22(17)
C8 O1 C5 C6 177.71(11)
C3 C4 C5 O1 179.29(10)
C3 C4 C5 C6 -0.64(17)
O1 C5 C6 C7 -178.97(11)
C4 C5 C6 C7 0.96(18)
C5 C6 C7 C2 -0.33(18)
C3 C2 C7 C6 -0.62(17)
C1 C2 C7 C6 -179.14(11)
B1 O2 C11 C14 -145.17(11)
B1 O2 C11 C13 95.75(11)
B1 O2 C11 C12 -23.84(12)
B1 O3 C12 C16 -145.42(11)
B1 O3 C12 C15 95.01(11)
B1 O3 C12 C11 -24.11(12)
O2 C11 C12 O3 28.79(11)
C14 C11 C12 O3 145.86(12)
C13 C11 C12 O3 -85.70(11)
O2 C11 C12 C16 145.33(11)
C14 C11 C12 C16 -97.60(15)
C13 C11 C12 C16 30.85(15)
O2 C11 C12 C15 -85.66(11)
C14 C11 C12 C15 31.42(15)
C13 C11 C12 C15 159.86(11)
C12 O3 B1 O2 10.21(13)
C12 O3 B1 C3 -171.63(11)
C11 O2 B1 O3 9.71(13)
C11 O2 B1 C3 -168.56(10)
C4 C3 B1 O3 -167.37(11)
C2 C3 B1 O3 10.56(18)
C4 C3 B1 O2 10.65(16)
C2 C3 B1 O2 -171.42(10)

loop_
_cod_related_entry_id
_cod_related_entry_database
_cod_related_entry_code
1 ChemSpider 30660606
